data_4069702
loop_
_publ_author_name
'Chen, Jun-Hui'
'Guo, Jiayi'
'Li, Yongxin'
'So, Cheuk-Wai'

_publ_section_title
;
 Synthesis and Structure of [Li2C(PPh2&#x2550;NSiMe3)(PPh2&#x2550;S)]: A
 Geminal Dianionic Ligand
;
_journal_issue 15
_journal_name_full Organometallics
_journal_page_first 4617
_journal_paper_doi 10.1021/om900364j
_journal_volume 28
_journal_year 2009
_chemical_formula_moiety 'C36 H46 Li N O2 P2 S Si'
_chemical_formula_sum 'C36 H46 Li N O2 P2 S Si'
_chemical_formula_weight 653.77
_chemical_name_systematic
;

 ?

;
_space_group_IT_number 2
_symmetry_cell_setting triclinic
_symmetry_space_group_name_Hall '-P 1'
_symmetry_space_group_name_H-M 'P -1'
_atom_sites_solution_hydrogens geom
_atom_sites_solution_primary direct
_atom_sites_solution_secondary difmap
_audit_creation_method SHELXL-97
_cell_angle_alpha 80.610(2)
_cell_angle_beta 73.134(2)
_cell_angle_gamma 82.871(2)
_cell_formula_units_Z 2
_cell_length_a 10.2337(4)
_cell_length_b 13.6527(5)
_cell_length_c 13.8046(5)
_cell_measurement_reflns_used 5575
_cell_measurement_temperature 173(2)
_cell_measurement_theta_max 28.13
_cell_measurement_theta_min 2.48
_cell_volume 1815.02(12)
_computing_cell_refinement 'Bruker SMART'
_computing_data_collection 'Bruker SMART'
_computing_data_reduction 'Bruker SAINT'
_computing_molecular_graphics 'Bruker SHELXTL'
_computing_publication_material 'Bruker SHELXTL'
_computing_structure_refinement 'SHELXL-97 (Sheldrick, 1997)'
_computing_structure_solution 'SHELXS-97 (Sheldrick, 1990)'
_diffrn_ambient_temperature 173(2)
_diffrn_measured_fraction_theta_full 0.994
_diffrn_measured_fraction_theta_max 0.994
_diffrn_measurement_device_type 'CCD area detector'
_diffrn_measurement_method 'phi and omega scans'
_diffrn_radiation_monochromator graphite
_diffrn_radiation_source 'fine-focus sealed tube'
_diffrn_radiation_type MoK\a
_diffrn_radiation_wavelength 0.71073
_diffrn_reflns_av_R_equivalents 0.0425
_diffrn_reflns_av_sigmaI/netI 0.0454
_diffrn_reflns_limit_h_max 13
_diffrn_reflns_limit_h_min -13
_diffrn_reflns_limit_k_max 18
_diffrn_reflns_limit_k_min -18
_diffrn_reflns_limit_l_max 18
_diffrn_reflns_limit_l_min -18
_diffrn_reflns_number 37909
_diffrn_reflns_theta_full 29.00
_diffrn_reflns_theta_max 29.00
_diffrn_reflns_theta_min 1.52
_exptl_absorpt_coefficient_mu 0.241
_exptl_absorpt_correction_T_max 0.8888
_exptl_absorpt_correction_T_min 0.8807
_exptl_absorpt_correction_type multi-scan
_exptl_absorpt_process_details sadabs
_exptl_crystal_colour colourless
_exptl_crystal_density_diffrn 1.196
_exptl_crystal_density_method 'not measured'
_exptl_crystal_description block
_exptl_crystal_F_000 696
_exptl_crystal_size_max 0.54
_exptl_crystal_size_mid 0.52
_exptl_crystal_size_min 0.50
_refine_diff_density_max 0.648
_refine_diff_density_min -1.255
_refine_diff_density_rms 0.124
_refine_ls_extinction_method none
_refine_ls_goodness_of_fit_ref 1.137
_refine_ls_hydrogen_treatment constr
_refine_ls_matrix_type full
_refine_ls_number_parameters 492
_refine_ls_number_reflns 9595
_refine_ls_number_restraints 39
_refine_ls_restrained_S_all 1.135
_refine_ls_R_factor_all 0.1086
_refine_ls_R_factor_gt 0.0646
_refine_ls_shift/su_max 0.003
_refine_ls_shift/su_mean 0.000
_refine_ls_structure_factor_coef Fsqd
_refine_ls_weighting_details 'calc w=1/[\s^2^(Fo^2^)+(0.1225P)^2^+2.8592P] where P=(Fo^2^+2Fc^2^)/3'
_refine_ls_weighting_scheme calc
_refine_ls_wR_factor_gt 0.1713
_refine_ls_wR_factor_ref 0.2597
_reflns_number_gt 6502
_reflns_number_total 9595
_reflns_threshold_expression >2sigma(I)
_cod_data_source_file om900364j_si_001.cif
_cod_data_source_block scw15
_cod_depositor_comments
;
The following automatic conversions were performed:

'_symmetry_cell_setting' value 'Triclinic' changed to 'triclinic'
according to /home/saulius/struct/CIF-dictionaries/cif_core.dic
dictionary named 'cif_core.dic' version 2.4.2 from 2011-04-26.

Automatic conversion script
Id: cif_fix_values 1715 2011-07-08 13:25:40Z adriana 
;
_cod_original_sg_symbol_H-M P-1
_cod_database_code 4069702

loop_
_symmetry_equiv_pos_as_xyz
'x, y, z'
'-x, -y, -z'

loop_
_atom_site_label
_atom_site_type_symbol
_atom_site_fract_x
_atom_site_fract_y
_atom_site_fract_z
_atom_site_U_iso_or_equiv
_atom_site_adp_type
_atom_site_occupancy
_atom_site_symmetry_multiplicity
_atom_site_calc_flag
_atom_site_refinement_flags
_atom_site_disorder_assembly
_atom_site_disorder_group
O2 O 0.5030(12) 0.3805(7) 0.2161(5) 0.040(3) Uani 0.74(2) 1 d PD A 1
C33 C 0.5260(15) 0.4425(9) 0.1189(7) 0.041(3) Uani 0.74(2) 1 d PD A 1
H33A H 0.4381 0.4665 0.1032 0.050 Uiso 0.74(2) 1 calc PR A 1
H33B H 0.5842 0.4054 0.0636 0.050 Uiso 0.74(2) 1 calc PR A 1
C34 C 0.5976(12) 0.5284(6) 0.1302(8) 0.054(2) Uani 0.74(2) 1 d PD A 1
H34A H 0.6623 0.5530 0.0645 0.065 Uiso 0.74(2) 1 calc PR A 1
H34B H 0.5308 0.5840 0.1547 0.065 Uiso 0.74(2) 1 calc PR A 1
C35 C 0.6727(13) 0.4841(10) 0.2082(9) 0.075(4) Uani 0.74(2) 1 d PD A 1
H35A H 0.7626 0.4505 0.1757 0.090 Uiso 0.74(2) 1 calc PR A 1
H35B H 0.6868 0.5356 0.2462 0.090 Uiso 0.74(2) 1 calc PR A 1
C36 C 0.5792(15) 0.4121(8) 0.2754(7) 0.066(4) Uani 0.74(2) 1 d PD A 1
H36A H 0.6321 0.3542 0.3033 0.080 Uiso 0.74(2) 1 calc PR A 1
H36B H 0.5165 0.4436 0.3332 0.080 Uiso 0.74(2) 1 calc PR A 1
O2A O 0.514(3) 0.3765(16) 0.2147(16) 0.035(9) Uani 0.26(2) 1 d PD A 2
C33A C 0.562(5) 0.432(3) 0.1141(16) 0.046(10) Uani 0.26(2) 1 d PDU A 2
H33C H 0.4850 0.4702 0.0922 0.055 Uiso 0.26(2) 1 calc PR A 2
H33D H 0.6086 0.3856 0.0637 0.055 Uiso 0.26(2) 1 calc PR A 2
C34A C 0.662(4) 0.501(3) 0.1222(18) 0.073(11) Uani 0.26(2) 1 d PDU A 2
H34C H 0.7568 0.4686 0.1085 0.088 Uiso 0.26(2) 1 calc PR A 2
H34D H 0.6612 0.5633 0.0744 0.088 Uiso 0.26(2) 1 calc PR A 2
C35A C 0.608(4) 0.5205(18) 0.2322(16) 0.060(7) Uani 0.26(2) 1 d PD A 2
H35C H 0.6814 0.5376 0.2584 0.072 Uiso 0.26(2) 1 calc PR A 2
H35D H 0.5334 0.5748 0.2400 0.072 Uiso 0.26(2) 1 calc PR A 2
C36A C 0.556(5) 0.424(3) 0.2843(18) 0.083(15) Uani 0.26(2) 1 d PD A 2
H36C H 0.6291 0.3816 0.3084 0.100 Uiso 0.26(2) 1 calc PR A 2
H36D H 0.4777 0.4353 0.3445 0.100 Uiso 0.26(2) 1 calc PR A 2
O1 O 0.5239(17) 0.1571(12) 0.2847(19) 0.044(4) Uani 0.49(2) 1 d PD A 1
C29 C 0.656(3) 0.1518(11) 0.214(3) 0.080(10) Uani 0.49(2) 1 d PD A 1
H29A H 0.7272 0.1595 0.2478 0.095 Uiso 0.49(2) 1 calc PR A 1
H29B H 0.6617 0.2048 0.1555 0.095 Uiso 0.49(2) 1 calc PR A 1
C30 C 0.6765(19) 0.0494(9) 0.1796(13) 0.092(7) Uani 0.49(2) 1 d PD A 1
H30A H 0.7744 0.0268 0.1535 0.111 Uiso 0.49(2) 1 calc PR A 1
H30B H 0.6274 0.0462 0.1282 0.111 Uiso 0.49(2) 1 calc PR A 1
C31 C 0.607(2) -0.0089(11) 0.287(2) 0.106(12) Uani 0.49(2) 1 d PD A 1
H31A H 0.5758 -0.0725 0.2803 0.127 Uiso 0.49(2) 1 calc PR A 1
H31B H 0.6705 -0.0226 0.3309 0.127 Uiso 0.49(2) 1 calc PR A 1
C32 C 0.497(2) 0.0565(14) 0.3269(13) 0.073(7) Uani 0.49(2) 1 d PD A 1
H32A H 0.4788 0.0492 0.4020 0.087 Uiso 0.49(2) 1 calc PR A 1
H32B H 0.4144 0.0400 0.3114 0.087 Uiso 0.49(2) 1 calc PR A 1
O1A O 0.5363(17) 0.1582(9) 0.2665(19) 0.039(4) Uani 0.51(2) 1 d PD A 2
C29A C 0.669(2) 0.1537(11) 0.198(2) 0.059(5) Uani 0.51(2) 1 d PD A 2
H29C H 0.7239 0.2046 0.2079 0.070 Uiso 0.51(2) 1 calc PR A 2
H29D H 0.6651 0.1646 0.1266 0.070 Uiso 0.51(2) 1 calc PR A 2
C30A C 0.7305(12) 0.0504(11) 0.2250(19) 0.106(7) Uani 0.51(2) 1 d PD A 2
H30C H 0.7708 0.0466 0.2827 0.128 Uiso 0.51(2) 1 calc PR A 2
H30D H 0.8008 0.0267 0.1657 0.128 Uiso 0.51(2) 1 calc PR A 2
C31A C 0.600(2) -0.0089(12) 0.256(2) 0.091(8) Uani 0.51(2) 1 d PD A 2
H31C H 0.5855 -0.0317 0.1952 0.109 Uiso 0.51(2) 1 calc PR A 2
H31D H 0.6072 -0.0674 0.3071 0.109 Uiso 0.51(2) 1 calc PR A 2
C32A C 0.4937(12) 0.0594(12) 0.2961(18) 0.065(5) Uani 0.51(2) 1 d PD A 2
H32C H 0.4659 0.0444 0.3715 0.078 Uiso 0.51(2) 1 calc PR A 2
H32D H 0.4136 0.0540 0.2713 0.078 Uiso 0.51(2) 1 calc PR A 2
Li1 Li 0.3917(6) 0.2659(4) 0.2514(4) 0.0326(12) Uani 1 1 d D . .
C1 C 0.2327(4) 0.0533(2) 0.1549(3) 0.0314(7) Uani 1 1 d . A .
C2 C 0.1716(4) 0.0105(3) 0.2529(3) 0.0401(8) Uani 1 1 d . . .
H2 H 0.1050 0.0487 0.2984 0.048 Uiso 1 1 calc R . .
C3 C 0.2073(5) -0.0886(3) 0.2852(3) 0.0486(10) Uani 1 1 d . . .
H3 H 0.1654 -0.1179 0.3528 0.058 Uiso 1 1 calc R . .
C4 C 0.3029(5) -0.1438(3) 0.2195(4) 0.0504(10) Uani 1 1 d . . .
H4 H 0.3288 -0.2109 0.2423 0.060 Uiso 1 1 calc R . .
C5 C 0.3618(4) -0.1030(3) 0.1204(3) 0.0472(9) Uani 1 1 d . . .
H5 H 0.4261 -0.1421 0.0744 0.057 Uiso 1 1 calc R . .
C6 C 0.3263(4) -0.0042(3) 0.0887(3) 0.0393(8) Uani 1 1 d . . .
H6 H 0.3668 0.0244 0.0206 0.047 Uiso 1 1 calc R . .
C7 C 0.1445(4) 0.1834(2) -0.0002(2) 0.0320(7) Uani 1 1 d . A .
C8 C 0.0318(4) 0.1329(3) 0.0067(3) 0.0400(8) Uani 1 1 d . . .
H8 H -0.0170 0.1004 0.0710 0.048 Uiso 1 1 calc R . .
C9 C -0.0101(5) 0.1296(3) -0.0799(3) 0.0451(9) Uani 1 1 d . . .
H9 H -0.0872 0.0948 -0.0747 0.054 Uiso 1 1 calc R . .
C10 C 0.0601(5) 0.1765(3) -0.1728(3) 0.0473(10) Uani 1 1 d . . .
H10 H 0.0317 0.1740 -0.2320 0.057 Uiso 1 1 calc R . .
C11 C 0.1716(5) 0.2273(3) -0.1803(3) 0.0480(10) Uani 1 1 d . . .
H11 H 0.2195 0.2602 -0.2446 0.058 Uiso 1 1 calc R . .
C12 C 0.2144(4) 0.2306(3) -0.0943(3) 0.0407(8) Uani 1 1 d . . .
H12 H 0.2918 0.2653 -0.1000 0.049 Uiso 1 1 calc R . .
C13 C 0.0623(4) 0.2381(3) 0.2013(3) 0.0345(7) Uani 1 1 d . A .
H13 H -0.0280 0.2282 0.2016 0.041 Uiso 1 1 calc R . .
C14 C -0.0906(3) 0.3259(3) 0.3731(2) 0.0322(7) Uani 1 1 d . A .
C15 C -0.1630(4) 0.2422(3) 0.4184(3) 0.0390(8) Uani 1 1 d . . .
H15 H -0.1264 0.1787 0.3987 0.047 Uiso 1 1 calc R . .
C16 C -0.2869(4) 0.2511(4) 0.4911(3) 0.0486(10) Uani 1 1 d . . .
H16 H -0.3357 0.1938 0.5208 0.058 Uiso 1 1 calc R . .
C17 C -0.3409(4) 0.3432(4) 0.5213(3) 0.0528(11) Uani 1 1 d . . .
H17 H -0.4258 0.3492 0.5722 0.063 Uiso 1 1 calc R . .
C18 C -0.2704(4) 0.4255(4) 0.4766(3) 0.0505(10) Uani 1 1 d . . .
H18 H -0.3069 0.4887 0.4972 0.061 Uiso 1 1 calc R . .
C19 C -0.1475(4) 0.4181(3) 0.4026(3) 0.0390(8) Uani 1 1 d . . .
H19 H -0.1013 0.4763 0.3714 0.047 Uiso 1 1 calc R . .
C20 C 0.1222(4) 0.4341(3) 0.2280(3) 0.0350(7) Uani 1 1 d . A .
C21 C 0.0892(5) 0.4753(3) 0.1396(3) 0.0500(10) Uani 1 1 d . . .
H21 H 0.0458 0.4378 0.1075 0.060 Uiso 1 1 calc R . .
C22 C 0.1200(6) 0.5733(4) 0.0968(4) 0.0720(16) Uani 1 1 d . . .
H22 H 0.0964 0.6024 0.0362 0.086 Uiso 1 1 calc R . .
C23 C 0.1841(6) 0.6268(3) 0.1427(5) 0.0717(16) Uani 1 1 d . . .
H23 H 0.2065 0.6925 0.1126 0.086 Uiso 1 1 calc R . .
C24 C 0.2160(5) 0.5869(3) 0.2311(5) 0.0641(14) Uani 1 1 d . . .
H24 H 0.2592 0.6249 0.2629 0.077 Uiso 1 1 calc R . .
C25 C 0.1853(5) 0.4909(3) 0.2740(3) 0.0475(10) Uani 1 1 d . . .
H25 H 0.2073 0.4633 0.3356 0.057 Uiso 1 1 calc R . .
C26 C 0.1382(5) 0.1004(3) 0.5183(3) 0.0452(9) Uani 1 1 d . A .
H26A H 0.0505 0.0917 0.5067 0.068 Uiso 1 1 calc R . .
H26B H 0.1311 0.0845 0.5914 0.068 Uiso 1 1 calc R . .
H26C H 0.2103 0.0557 0.4803 0.068 Uiso 1 1 calc R . .
C27 C 0.0535(5) 0.3140(3) 0.5600(3) 0.0457(9) Uani 1 1 d . A .
H27A H 0.0589 0.3838 0.5291 0.069 Uiso 1 1 calc R . .
H27B H 0.0738 0.3060 0.6261 0.069 Uiso 1 1 calc R . .
H27C H -0.0390 0.2945 0.5700 0.069 Uiso 1 1 calc R . .
C28 C 0.3492(4) 0.2454(4) 0.4967(3) 0.0474(9) Uani 1 1 d . A .
H28A H 0.4222 0.2080 0.4506 0.071 Uiso 1 1 calc R . .
H28B H 0.3459 0.2189 0.5676 0.071 Uiso 1 1 calc R . .
H28C H 0.3674 0.3158 0.4839 0.071 Uiso 1 1 calc R . .
N1 N 0.1948(3) 0.2669(2) 0.3473(2) 0.0336(6) Uani 1 1 d . A .
P1 P 0.19715(9) 0.18611(6) 0.11452(6) 0.0288(2) Uani 1 1 d . . .
P2 P 0.08327(9) 0.30759(6) 0.28783(6) 0.0270(2) Uani 1 1 d . . .
S1 S 0.37213(9) 0.25031(6) 0.07947(6) 0.0342(2) Uani 1 1 d . A .
Si4 Si 0.18127(10) 0.23311(7) 0.47347(7) 0.0327(2) Uani 1 1 d . . .

loop_
_atom_site_aniso_label
_atom_site_aniso_U_11
_atom_site_aniso_U_22
_atom_site_aniso_U_33
_atom_site_aniso_U_23
_atom_site_aniso_U_13
_atom_site_aniso_U_12
O2 0.052(5) 0.045(6) 0.026(4) 0.008(3) -0.013(3) -0.028(4)
C33 0.048(5) 0.042(4) 0.036(4) 0.002(3) -0.014(3) -0.014(3)
C34 0.068(6) 0.050(4) 0.048(4) 0.012(3) -0.020(4) -0.029(4)
C35 0.083(7) 0.094(8) 0.059(6) 0.019(5) -0.032(5) -0.059(6)
C36 0.098(8) 0.067(6) 0.054(6) 0.024(5) -0.053(6) -0.044(5)
O2A 0.023(9) 0.028(13) 0.057(17) -0.009(11) -0.014(9) 0.003(8)
C33A 0.07(2) 0.045(14) 0.027(10) 0.020(9) -0.016(10) -0.035(16)
C34A 0.09(2) 0.076(19) 0.055(13) -0.004(12) 0.001(14) -0.070(17)
C35A 0.072(18) 0.058(13) 0.062(13) -0.018(10) -0.022(12) -0.031(12)
C36A 0.10(2) 0.11(3) 0.039(13) -0.040(16) 0.016(14) -0.07(2)
O1 0.036(6) 0.056(7) 0.031(6) 0.005(4) -0.001(5) -0.008(4)
C29 0.047(11) 0.054(11) 0.10(2) 0.016(9) 0.016(9) 0.007(7)
C30 0.066(10) 0.059(7) 0.100(11) -0.011(7) 0.051(8) 0.014(6)
C31 0.073(12) 0.046(10) 0.14(2) 0.043(11) 0.031(11) 0.014(8)
C32 0.109(15) 0.045(8) 0.042(6) 0.008(5) 0.002(6) 0.001(7)
O1A 0.031(5) 0.028(5) 0.046(9) -0.005(4) 0.008(4) 0.003(3)
C29A 0.031(7) 0.072(13) 0.056(7) -0.002(7) 0.012(6) -0.008(6)
C30A 0.036(6) 0.080(9) 0.175(18) 0.044(10) -0.022(8) 0.002(6)
C31A 0.079(12) 0.069(13) 0.114(16) -0.044(12) 0.008(10) -0.009(10)
C32A 0.032(6) 0.042(7) 0.115(16) 0.016(8) -0.022(7) -0.008(4)
Li1 0.024(3) 0.035(3) 0.037(3) -0.002(2) -0.006(2) -0.004(2)
C1 0.0330(17) 0.0282(15) 0.0335(16) -0.0073(12) -0.0056(13) -0.0094(12)
C2 0.043(2) 0.0401(19) 0.0339(17) -0.0043(15) -0.0045(15) -0.0082(15)
C3 0.050(2) 0.042(2) 0.048(2) 0.0061(17) -0.0076(18) -0.0139(18)
C4 0.049(2) 0.0321(19) 0.068(3) 0.0041(18) -0.016(2) -0.0110(17)
C5 0.044(2) 0.0326(19) 0.063(3) -0.0128(18) -0.0082(19) -0.0024(16)
C6 0.0366(19) 0.0362(18) 0.0416(19) -0.0093(15) -0.0012(15) -0.0073(14)
C7 0.0445(19) 0.0251(15) 0.0285(15) -0.0096(12) -0.0078(13) -0.0083(13)
C8 0.048(2) 0.0362(19) 0.0393(18) -0.0051(15) -0.0138(16) -0.0137(16)
C9 0.053(2) 0.041(2) 0.052(2) -0.0099(17) -0.0282(19) -0.0105(17)
C10 0.066(3) 0.042(2) 0.043(2) -0.0120(16) -0.0283(19) -0.0005(18)
C11 0.064(3) 0.052(2) 0.0298(17) -0.0034(16) -0.0152(17) -0.010(2)
C12 0.048(2) 0.044(2) 0.0322(17) -0.0051(15) -0.0083(15) -0.0154(16)
C13 0.0342(17) 0.0378(18) 0.0352(17) -0.0140(14) -0.0078(13) -0.0093(14)
C14 0.0296(16) 0.0428(19) 0.0256(14) -0.0071(13) -0.0074(12) -0.0059(13)
C15 0.0367(19) 0.046(2) 0.0352(17) -0.0024(15) -0.0098(14) -0.0108(15)
C16 0.037(2) 0.071(3) 0.0368(19) -0.0004(18) -0.0068(16) -0.0179(19)
C17 0.034(2) 0.088(3) 0.0350(19) -0.019(2) -0.0022(15) -0.003(2)
C18 0.042(2) 0.069(3) 0.044(2) -0.028(2) -0.0092(17) 0.0043(19)
C19 0.0342(18) 0.047(2) 0.0371(18) -0.0182(15) -0.0069(14) 0.0023(15)
C20 0.0357(18) 0.0289(16) 0.0355(17) -0.0047(13) -0.0015(14) -0.0033(13)
C21 0.056(3) 0.046(2) 0.046(2) 0.0050(18) -0.0171(19) -0.0069(19)
C22 0.077(4) 0.058(3) 0.063(3) 0.024(2) -0.011(3) 0.001(3)
C23 0.060(3) 0.032(2) 0.103(4) 0.001(2) 0.005(3) -0.005(2)
C24 0.065(3) 0.033(2) 0.086(4) -0.013(2) -0.002(3) -0.012(2)
C25 0.053(2) 0.0324(19) 0.057(2) -0.0127(17) -0.0069(19) -0.0120(17)
C26 0.050(2) 0.041(2) 0.0380(19) 0.0030(16) -0.0025(16) -0.0109(17)
C27 0.058(2) 0.053(2) 0.0283(17) -0.0099(16) -0.0114(16) -0.0073(19)
C28 0.040(2) 0.067(3) 0.0366(19) -0.0001(18) -0.0134(16) -0.0123(18)
N1 0.0367(15) 0.0340(15) 0.0282(13) -0.0046(11) -0.0028(11) -0.0102(12)
P1 0.0333(4) 0.0285(4) 0.0258(4) -0.0078(3) -0.0051(3) -0.0096(3)
P2 0.0299(4) 0.0274(4) 0.0242(4) -0.0066(3) -0.0044(3) -0.0068(3)
S1 0.0366(5) 0.0359(4) 0.0317(4) -0.0089(3) -0.0048(3) -0.0144(3)
Si4 0.0345(5) 0.0371(5) 0.0263(4) -0.0017(4) -0.0074(4) -0.0087(4)

loop_
_atom_type_symbol
_atom_type_description
_atom_type_scat_dispersion_real
_atom_type_scat_dispersion_imag
_atom_type_scat_source
C C 0.0033 0.0016 'International Tables Vol C Tables 4.2.6.8 and 6.1.1.4'
H H 0.0000 0.0000 'International Tables Vol C Tables 4.2.6.8 and 6.1.1.4'
Li Li -0.0003 0.0001 'International Tables Vol C Tables 4.2.6.8 and 6.1.1.4'
N N 0.0061 0.0033 'International Tables Vol C Tables 4.2.6.8 and 6.1.1.4'
Si Si 0.0817 0.0704 'International Tables Vol C Tables 4.2.6.8 and 6.1.1.4'
P P 0.1023 0.0942 'International Tables Vol C Tables 4.2.6.8 and 6.1.1.4'
S S 0.1246 0.1234 'International Tables Vol C Tables 4.2.6.8 and 6.1.1.4'
O O 0.0106 0.0060 'International Tables Vol C Tables 4.2.6.8 and 6.1.1.4'

loop_
_geom_angle_atom_site_label_1
_geom_angle_atom_site_label_2
_geom_angle_atom_site_label_3
_geom_angle
C36 O2 C33 109.5(5)
C36 O2 Li1 127.7(5)
C33 O2 Li1 122.7(5)
O2 C33 C34 104.8(6)
C35 C34 C33 103.6(7)
C36 C35 C34 102.5(7)
O2 C36 C35 107.8(6)
C36A O2A C33A 107.2(12)
C36A O2A Li1 126.4(12)
C33A O2A Li1 126.0(11)
O2A C33A C34A 106.4(14)
C35A C34A C33A 102.4(16)
C36A C35A C34A 102.1(16)
O2A C36A C35A 109.3(15)
C29 O1 C32 105.7(10)
C29 O1 Li1 116.8(17)
C32 O1 Li1 127.2(14)
O1 C29 C30 105.9(15)
C29 C30 C31 96.4(15)
C32 C31 C30 102.8(13)
C31 C32 O1 111.0(11)
C29A O1A C32A 108.4(9)
C29A O1A Li1 123.5(15)
C32A O1A Li1 116.4(13)
O1A C29A C30A 104.6(12)
C29A C30A C31A 100.2(12)
C32A C31A C30A 104.1(11)
C31A C32A O1A 110.2(10)
O2 Li1 O1 101.3(8)
O2 Li1 O1A 99.0(7)
O1 Li1 O1A 7.1(13)
O2 Li1 O2A 3.3(12)
O1 Li1 O2A 98.1(11)
O1A Li1 O2A 95.7(11)
O2 Li1 N1 123.7(5)
O1 Li1 N1 116.8(7)
O1A Li1 N1 123.0(7)
O2A Li1 N1 126.5(9)
O2 Li1 S1 99.7(3)
O1 Li1 S1 107.1(8)
O1A Li1 S1 101.1(8)
O2A Li1 S1 99.7(6)
N1 Li1 S1 106.2(2)
C2 C1 C6 119.1(3)
C2 C1 P1 120.7(3)
C6 C1 P1 120.1(3)
C1 C2 C3 120.2(4)
C4 C3 C2 119.9(4)
C3 C4 C5 120.6(4)
C4 C5 C6 119.2(4)
C1 C6 C5 120.9(4)
C12 C7 C8 119.2(3)
C12 C7 P1 121.5(3)
C8 C7 P1 119.3(3)
C7 C8 C9 120.4(4)
C10 C9 C8 120.0(4)
C9 C10 C11 120.0(4)
C10 C11 C12 120.4(4)
C7 C12 C11 120.1(4)
P1 C13 P2 122.7(2)
C19 C14 C15 118.4(3)
C19 C14 P2 122.7(3)
C15 C14 P2 118.5(3)
C16 C15 C14 120.5(4)
C15 C16 C17 120.4(4)
C18 C17 C16 119.2(4)
C17 C18 C19 121.1(4)
C18 C19 C14 120.3(4)
C21 C20 C25 119.0(4)
C21 C20 P2 121.7(3)
C25 C20 P2 119.2(3)
C20 C21 C22 119.7(5)
C23 C22 C21 120.0(5)
C24 C23 C22 120.7(4)
C23 C24 C25 119.7(5)
C24 C25 C20 120.8(5)
P2 N1 Si4 131.81(19)
P2 N1 Li1 112.2(2)
Si4 N1 Li1 115.8(2)
C13 P1 C7 108.05(17)
C13 P1 C1 111.89(16)
C7 P1 C1 101.80(15)
C13 P1 S1 115.99(12)
C7 P1 S1 110.47(12)
C1 P1 S1 107.73(12)
N1 P2 C13 118.13(17)
N1 P2 C20 106.76(16)
C13 P2 C20 111.04(17)
N1 P2 C14 113.22(15)
C13 P2 C14 103.69(16)
C20 P2 C14 103.04(16)
P1 S1 Li1 101.58(13)
N1 Si4 C28 108.77(16)
N1 Si4 C27 114.54(17)
C28 Si4 C27 105.0(2)
N1 Si4 C26 112.55(17)
C28 Si4 C26 107.7(2)
C27 Si4 C26 107.83(19)

loop_
_geom_bond_atom_site_label_1
_geom_bond_atom_site_label_2
_geom_bond_distance
O2 C36 1.426(7)
O2 C33 1.439(8)
O2 Li1 1.964(7)
C33 C34 1.509(9)
C34 C35 1.506(10)
C35 C36 1.471(9)
O2A C36A 1.434(16)
O2A C33A 1.447(15)
O2A Li1 1.988(13)
C33A C34A 1.516(16)
C34A C35A 1.514(17)
C35A C36A 1.470(17)
O1 C29 1.420(13)
O1 C32 1.428(12)
O1 Li1 1.972(12)
C29 C30 1.52(2)
C30 C31 1.58(2)
C31 C32 1.382(14)
O1A C29A 1.414(13)
O1A C32A 1.428(11)
O1A Li1 1.983(10)
C29A C30A 1.504(19)
C30A C31A 1.567(19)
C31A C32A 1.387(14)
Li1 N1 2.065(6)
Li1 S1 2.484(6)
C1 C2 1.380(5)
C1 C6 1.381(5)
C1 P1 1.831(3)
C2 C3 1.392(6)
C3 C4 1.368(6)
C4 C5 1.378(6)
C5 C6 1.386(5)
C7 C12 1.384(5)
C7 C8 1.388(5)
C7 P1 1.822(3)
C8 C9 1.391(5)
C9 C10 1.373(6)
C10 C11 1.378(6)
C11 C12 1.389(5)
C13 P1 1.708(4)
C13 P2 1.715(3)
C14 C19 1.393(5)
C14 C15 1.397(5)
C14 P2 1.840(3)
C15 C16 1.376(5)
C16 C17 1.388(7)
C17 C18 1.372(7)
C18 C19 1.376(5)
C20 C21 1.374(5)
C20 C25 1.394(5)
C20 P2 1.827(3)
C21 C22 1.406(7)
C22 C23 1.369(9)
C23 C24 1.365(9)
C24 C25 1.381(6)
C26 Si4 1.880(4)
C27 Si4 1.877(4)
C28 Si4 1.868(4)
N1 P2 1.588(3)
N1 Si4 1.697(3)
P1 S1 1.9893(12)
